data_4514899
loop_
_publ_author_name
'Nanjo, Takeshi'
'Zhang, Xuan'
'Tokuhiro, Yusuke'
'Takemoto, Yoshiji'

_publ_section_title
;
 Divergent and Scalable Synthesis of \a-Hydroxy/Keto-\b-amino Acid
 Analogues by the Catalytic Enantioselective Addition of Glyoxylate
 Cyanohydrin to Imines
;
_journal_name_full 'ACS Catalysis'
_journal_page_first 10087
_journal_paper_doi 10.1021/acscatal.9b03394
_journal_year 2019
_chemical_absolute_configuration syn
_chemical_formula_moiety 'C27 H32 N2 O7'
_chemical_formula_sum 'C27 H32 N2 O7'
_chemical_formula_weight 496.54
_chemical_melting_point 416
_chemical_name_systematic
'tert-butyl (2S,3R)-2-(((benzyloxy)carbonyl)oxy)-3-((tert-butoxycarbonyl)amino)-2-cyano-3-phenylpropanoate'
_space_group_crystal_system trigonal
_space_group_IT_number 144
_space_group_name_Hall 'P 31'
_space_group_name_H-M_alt 'P 31'
_symmetry_space_group_name_Hall 'P 31'
_symmetry_space_group_name_H-M 'P 31'
_atom_sites_solution_hydrogens geom
_atom_sites_solution_primary dual
_audit_creation_date 2018-11-08
_audit_creation_method
;
Olex2 1.2
(compiled 2018.05.29 svn.r3508 for OlexSys, GUI svn.r5506)
;
_audit_update_record
;
2019-05-02 deposited with the CCDC.    2019-05-02 downloaded from the CCDC.
;
_cell_angle_alpha 90
_cell_angle_beta 90
_cell_angle_gamma 120
_cell_formula_units_Z 3
_cell_length_a 19.4343(4)
_cell_length_b 19.4343(4)
_cell_length_c 6.0779(2)
_cell_measurement_reflns_used 6916
_cell_measurement_temperature 293(2)
_cell_measurement_theta_max 72.9570
_cell_measurement_theta_min 2.6020
_cell_volume 1988.03(9)
_computing_cell_refinement 'CrysAlisPro 1.171.39.46b (Rigaku OD, 2018)'
_computing_data_collection 'CrysAlisPro 1.171.39.46b (Rigaku OD, 2018)'
_computing_data_reduction 'CrysAlisPro 1.171.39.46b (Rigaku OD, 2018)'
_computing_molecular_graphics 'Olex2 (Dolomanov et al., 2009)'
_computing_publication_material 'Olex2 (Dolomanov et al., 2009)'
_computing_structure_refinement 'ShelXL (Sheldrick, 2015)'
_computing_structure_solution 'ShelXT (Sheldrick, 2015)'
_diffrn_ambient_temperature 293(2)
_diffrn_detector 'CCD plate'
_diffrn_measured_fraction_theta_full 1.000
_diffrn_measured_fraction_theta_max 0.974
_diffrn_measurement_details
;
List of Runs (angles in degrees, time in seconds):

  # Type    Start    End  Width  t~exp~   \w     \q     \k     \f   Frames
#--------------------------------------------------------------------------
  1  \w   -134.00 -38.00   0.50    0.76    --  -45.50  60.00  30.00  192
  2  \w   -134.00 -38.00   0.50    0.76    --  -45.50  60.00 150.00  192
  3  \w   -190.00 -37.00   0.50    4.66    -- -101.50  59.00 161.95  306
  4  \w   -190.00 -37.00   0.50    4.66    -- -101.50  59.00  59.79  306
  5  \w   -190.00 -38.00   0.50    4.66    -- -101.50  60.00 175.49  304
  6  \w   -190.00 -13.00   0.50    4.66    -- -101.50  20.00  30.00  354
  7  \w   -134.00 -92.00   0.50    0.76    --  -45.50  41.00  -6.60   84
  8  \w   -134.00  43.00   0.50    0.76    --  -45.50   0.00 150.00  354
;
_diffrn_measurement_device 'four-circle diffractometer'
_diffrn_measurement_device_type 'XtaLAB AFC11 (RCD3): quarter-chi single'
_diffrn_measurement_method '\w scans'
_diffrn_orient_matrix_type 'CrysAlisPro convention (1999,Acta A55,543-557)'
_diffrn_orient_matrix_UB_11 0.0664490000
_diffrn_orient_matrix_UB_12 0.0756541000
_diffrn_orient_matrix_UB_13 0.1095340000
_diffrn_orient_matrix_UB_21 0.0607110000
_diffrn_orient_matrix_UB_22 -0.0258010000
_diffrn_orient_matrix_UB_23 -0.0598583000
_diffrn_orient_matrix_UB_31 0.0165012000
_diffrn_orient_matrix_UB_32 0.0446569000
_diffrn_orient_matrix_UB_33 -0.2207914000
_diffrn_radiation_monochromator mirror
_diffrn_radiation_probe x-ray
_diffrn_radiation_type CuK\a
_diffrn_radiation_wavelength 1.54184
_diffrn_reflns_av_R_equivalents 0.0551
_diffrn_reflns_av_unetI/netI 0.0503
_diffrn_reflns_Laue_measured_fraction_full 1.000
_diffrn_reflns_Laue_measured_fraction_max 0.974
_diffrn_reflns_limit_h_max 24
_diffrn_reflns_limit_h_min -21
_diffrn_reflns_limit_k_max 24
_diffrn_reflns_limit_k_min -20
_diffrn_reflns_limit_l_max 4
_diffrn_reflns_limit_l_min -7
_diffrn_reflns_number 12794
_diffrn_reflns_point_group_measured_fraction_full 0.789
_diffrn_reflns_point_group_measured_fraction_max 0.754
_diffrn_reflns_theta_full 67.684
_diffrn_reflns_theta_max 73.831
_diffrn_reflns_theta_min 2.625
_diffrn_source 'Rotating-anode X-ray tube'
_diffrn_source_type 'Rigaku (Cu) X-ray Source'
_exptl_absorpt_coefficient_mu 0.743
_exptl_absorpt_correction_T_max 1.00000
_exptl_absorpt_correction_T_min 0.72229
_exptl_absorpt_correction_type multi-scan
_exptl_absorpt_process_details
;
CrysAlisPro 1.171.39.46b (Rigaku Oxford Diffraction, 2018)
Empirical absorption correction using spherical harmonics,
 implemented in SCALE3 ABSPACK scaling algorithm.
;
_exptl_crystal_colour colorless
_exptl_crystal_density_diffrn 1.244
_exptl_crystal_description needle
_exptl_crystal_F_000 792
_exptl_crystal_recrystallization_method 'Re-crystallisation from solvent: ethyl acetate'
_refine_diff_density_max 0.306
_refine_diff_density_min -0.354
_refine_diff_density_rms 0.080
_refine_ls_abs_structure_details
;
 Flack x determined using 1186 quotients [(I+)-(I-)]/[(I+)+(I-)]
 (Parsons, Flack and Wagner, Acta Cryst. B69 (2013) 249-259).
;
_refine_ls_abs_structure_Flack 0.07(18)
_refine_ls_extinction_method none
_refine_ls_goodness_of_fit_ref 1.165
_refine_ls_hydrogen_treatment constr
_refine_ls_matrix_type full
_refine_ls_number_parameters 331
_refine_ls_number_reflns 4066
_refine_ls_number_restraints 1
_refine_ls_restrained_S_all 1.165
_refine_ls_R_factor_all 0.0702
_refine_ls_R_factor_gt 0.0645
_refine_ls_shift/su_max 0.000
_refine_ls_shift/su_mean 0.000
_refine_ls_structure_factor_coef Fsqd
_refine_ls_weighting_details 'w=1/[\s^2^(Fo^2^)+(0.0620P)^2^+2.9322P] where P=(Fo^2^+2Fc^2^)/3'
_refine_ls_weighting_scheme calc
_refine_ls_wR_factor_gt 0.1746
_refine_ls_wR_factor_ref 0.1803
_reflns_Friedel_coverage 0.548
_reflns_Friedel_fraction_full 0.578
_reflns_Friedel_fraction_max 0.534
_reflns_number_gt 3724
_reflns_number_total 4066
_reflns_threshold_expression 'I > 2\s(I)'
_cod_data_source_file cs9b03394_si_001.cif
_cod_data_source_block exp_701
_cod_original_cell_volume 1988.02(10)
_cod_database_code 4514899
_shelx_shelxl_version_number 2018/3
_shelx_space_group_comment
;
The symmetry employed for this shelxl refinement is uniquely defined
by the following loop, which should always be used as a source of
symmetry information in preference to the above space-group names.
They are only intended as comments.
;
_reflns_odcompleteness_completeness 100.00
_reflns_odcompleteness_iscentric 1
_reflns_odcompleteness_theta 68.13
_olex2_refinement_description
;
1. Fixed Uiso
 At 1.2 times of:
  All C(H) groups, All C(H,H) groups, All N(H) groups
 At 1.5 times of:
  All C(H,H,H) groups
2.a Ternary CH refined with riding coordinates:
 C12(H12)
2.b Secondary CH2 refined with riding coordinates:
 C7(H7A,H7B)
2.c Aromatic/amide H refined with riding coordinates:
 N13(H13), C32(H32), C4(H4), C36(H36), C2(H2), C6(H6), C35(H35), C34(H34),
 C33(H33), C5(H5), C3(H3)
2.d Idealised Me refined as rotating group:
 C25(H25A,H25B,H25C), C19(H19A,H19B,H19C), C26(H26A,H26B,H26C), C24(H24A,H24B,
 H24C), C17(H17A,H17B,H17C), C18(H18A,H18B,H18C)
;
_olex2_submission_special_instructions 'No special instructions were received'
_oxdiff_exptl_absorpt_empirical_details
;
Empirical correction (ABSPACK) includes:
- Absorption correction using spherical harmonics
- Frame scaling
;
_oxdiff_exptl_absorpt_empirical_full_max 1.387
_oxdiff_exptl_absorpt_empirical_full_min 0.646

loop_
_space_group_symop_operation_xyz
'x, y, z'
'-y, x-y, z+1/3'
'-x+y, -x, z+2/3'

loop_
_atom_site_label
_atom_site_type_symbol
_atom_site_fract_x
_atom_site_fract_y
_atom_site_fract_z
_atom_site_U_iso_or_equiv
_atom_site_adp_type
_atom_site_occupancy
_atom_site_site_symmetry_order
_atom_site_calc_flag
_atom_site_refinement_flags_posn
O8 O 0.6342(2) 0.8792(2) 0.6387(8) 0.0282(9) Uani 1 1 d .
O10 O 0.6442(2) 0.7871(2) 0.4661(7) 0.0276(9) Uani 1 1 d .
O30 O 0.7519(2) 0.9109(2) 0.4799(8) 0.0299(10) Uani 1 1 d .
O15 O 0.7325(3) 0.5861(2) -0.0128(8) 0.0332(10) Uani 1 1 d .
O22 O 0.8272(2) 0.8062(2) 0.3665(7) 0.0284(9) Uani 1 1 d .
O27 O 0.7446(2) 0.7356(3) 0.6468(8) 0.0326(10) Uani 1 1 d .
O20 O 0.6497(3) 0.5401(3) 0.2849(10) 0.0463(13) Uani 1 1 d .
N13 N 0.6807(3) 0.6567(3) 0.1115(10) 0.0300(11) Uani 1 1 d .
H13 H 0.706072 0.687848 0.003856 0.036 Uiso 1 1 calc R
N29 N 0.7372(3) 0.8516(3) -0.0271(10) 0.0338(12) Uani 1 1 d .
C14 C 0.6848(3) 0.5887(3) 0.1400(12) 0.0293(13) Uani 1 1 d .
C9 C 0.6842(3) 0.8647(3) 0.5265(11) 0.0289(13) Uani 1 1 d .
C32 C 0.4900(4) 0.6251(4) 0.2974(13) 0.0338(14) Uani 1 1 d .
H32 H 0.493902 0.608080 0.437371 0.041 Uiso 1 1 calc R
C21 C 0.7592(3) 0.7684(3) 0.4697(11) 0.0278(13) Uani 1 1 d .
C1 C 0.6154(3) 0.9689(3) 0.8733(12) 0.0313(13) Uani 1 1 d .
C16 C 0.7410(4) 0.5151(3) -0.0413(12) 0.0315(14) Uani 1 1 d .
C11 C 0.6914(3) 0.7657(3) 0.3302(11) 0.0283(13) Uani 1 1 d .
C4 C 0.5198(4) 0.9904(4) 1.1736(13) 0.0378(15) Uani 1 1 d .
H4 H 0.489091 0.998716 1.275770 0.045 Uiso 1 1 calc R
C31 C 0.5570(3) 0.6638(3) 0.1674(11) 0.0283(13) Uani 1 1 d .
C28 C 0.7197(3) 0.8158(3) 0.1350(11) 0.0290(13) Uani 1 1 d .
C7 C 0.6716(4) 0.9610(4) 0.7161(13) 0.0359(15) Uani 1 1 d .
H7A H 0.683398 0.996736 0.592273 0.043 Uiso 1 1 calc R
H7B H 0.721090 0.975089 0.790512 0.043 Uiso 1 1 calc R
C36 C 0.5503(4) 0.6880(4) -0.0453(12) 0.0342(14) Uani 1 1 d .
H36 H 0.594703 0.712883 -0.135934 0.041 Uiso 1 1 calc R
C12 C 0.6353(3) 0.6772(3) 0.2563(11) 0.0292(13) Uani 1 1 d .
H12 H 0.623354 0.644055 0.387992 0.035 Uiso 1 1 calc R
C2 C 0.6001(4) 0.9334(4) 1.0783(13) 0.0381(15) Uani 1 1 d .
H2 H 0.622237 0.902215 1.116164 0.046 Uiso 1 1 calc R
C6 C 0.5807(4) 1.0136(4) 0.8160(12) 0.0340(14) Uani 1 1 d .
H6 H 0.589105 1.036060 0.676450 0.041 Uiso 1 1 calc R
C35 C 0.4768(4) 0.6745(5) -0.1200(14) 0.0440(18) Uani 1 1 d .
H35 H 0.472671 0.691167 -0.260406 0.053 Uiso 1 1 calc R
C23 C 0.9033(3) 0.8196(4) 0.4708(12) 0.0321(14) Uani 1 1 d .
C34 C 0.4106(4) 0.6372(5) 0.0097(16) 0.050(2) Uani 1 1 d .
H34 H 0.362051 0.629137 -0.042167 0.059 Uiso 1 1 calc R
C33 C 0.4158(4) 0.6113(5) 0.2203(15) 0.0445(19) Uani 1 1 d .
H33 H 0.370851 0.585106 0.308381 0.053 Uiso 1 1 calc R
C5 C 0.5334(4) 1.0251(4) 0.9662(14) 0.0405(16) Uani 1 1 d .
H5 H 0.510818 1.055820 0.927982 0.049 Uiso 1 1 calc R
C25 C 0.9645(4) 0.8695(4) 0.3014(14) 0.0436(17) Uani 1 1 d .
H25A H 0.953856 0.840007 0.166830 0.065 Uiso 1 1 calc GR
H25B H 1.016421 0.883271 0.354031 0.065 Uiso 1 1 calc GR
H25C H 0.962345 0.917096 0.275099 0.065 Uiso 1 1 calc GR
C3 C 0.5525(4) 0.9435(4) 1.2268(14) 0.0431(16) Uani 1 1 d .
H3 H 0.542224 0.918802 1.363447 0.052 Uiso 1 1 calc R
C19 C 0.8032(4) 0.5423(4) -0.2219(13) 0.0421(17) Uani 1 1 d .
H19A H 0.787746 0.563632 -0.342184 0.063 Uiso 1 1 calc GR
H19B H 0.807760 0.497939 -0.272420 0.063 Uiso 1 1 calc GR
H19C H 0.853534 0.582550 -0.165144 0.063 Uiso 1 1 calc GR
C26 C 0.9163(4) 0.8659(5) 0.6809(13) 0.0432(17) Uani 1 1 d .
H26A H 0.911871 0.912051 0.651537 0.065 Uiso 1 1 calc GR
H26B H 0.968221 0.881931 0.737760 0.065 Uiso 1 1 calc GR
H26C H 0.876877 0.832990 0.787135 0.065 Uiso 1 1 calc GR
C24 C 0.8982(4) 0.7401(4) 0.5044(15) 0.0423(17) Uani 1 1 d .
H24A H 0.860004 0.711089 0.617291 0.063 Uiso 1 1 calc GR
H24B H 0.949286 0.748306 0.547721 0.063 Uiso 1 1 calc GR
H24C H 0.882120 0.710462 0.369538 0.063 Uiso 1 1 calc GR
C17 C 0.7710(5) 0.4959(5) 0.1706(14) 0.0460(18) Uani 1 1 d .
H17A H 0.814502 0.543741 0.229315 0.069 Uiso 1 1 calc GR
H17B H 0.788514 0.458693 0.138394 0.069 Uiso 1 1 calc GR
H17C H 0.728734 0.473077 0.276538 0.069 Uiso 1 1 calc GR
C18 C 0.6622(4) 0.4468(4) -0.118(2) 0.060(3) Uani 1 1 d .
H18A H 0.620868 0.441024 -0.019853 0.090 Uiso 1 1 calc GR
H18B H 0.664701 0.398729 -0.118031 0.090 Uiso 1 1 calc GR
H18C H 0.651099 0.457428 -0.263785 0.090 Uiso 1 1 calc GR

loop_
_atom_site_aniso_label
_atom_site_aniso_U_11
_atom_site_aniso_U_22
_atom_site_aniso_U_33
_atom_site_aniso_U_23
_atom_site_aniso_U_13
_atom_site_aniso_U_12
O8 0.0257(19) 0.0257(19) 0.033(2) -0.0007(18) 0.0032(18) 0.0129(16)
O10 0.0259(19) 0.0262(19) 0.032(2) -0.0062(18) 0.0006(18) 0.0143(16)
O30 0.0219(19) 0.0272(19) 0.037(3) 0.0013(18) 0.0065(17) 0.0100(16)
O15 0.038(2) 0.029(2) 0.038(3) 0.002(2) 0.010(2) 0.0203(18)
O22 0.0216(18) 0.035(2) 0.029(2) 0.0011(18) -0.0002(17) 0.0145(16)
O27 0.033(2) 0.035(2) 0.030(3) 0.004(2) 0.0018(19) 0.0168(19)
O20 0.055(3) 0.041(3) 0.053(3) 0.017(3) 0.020(3) 0.031(2)
N13 0.032(3) 0.025(2) 0.038(3) 0.005(2) 0.005(2) 0.018(2)
N29 0.031(3) 0.032(3) 0.038(4) 0.000(3) -0.004(2) 0.015(2)
C14 0.022(3) 0.025(3) 0.038(4) 0.005(3) 0.004(3) 0.009(2)
C9 0.029(3) 0.029(3) 0.030(3) 0.001(3) -0.003(3) 0.015(2)
C32 0.027(3) 0.034(3) 0.045(4) -0.006(3) -0.002(3) 0.018(3)
C21 0.027(3) 0.028(3) 0.029(3) -0.002(3) -0.001(3) 0.015(2)
C1 0.029(3) 0.027(3) 0.035(4) 0.002(3) 0.004(3) 0.012(2)
C16 0.033(3) 0.025(3) 0.039(4) -0.002(3) 0.003(3) 0.017(2)
C11 0.024(3) 0.027(3) 0.033(3) 0.003(3) 0.002(3) 0.012(2)
C4 0.031(3) 0.039(3) 0.044(4) -0.005(3) 0.008(3) 0.018(3)
C31 0.025(3) 0.024(3) 0.035(4) 0.003(3) 0.001(3) 0.011(2)
C28 0.023(3) 0.028(3) 0.033(4) 0.001(3) -0.001(3) 0.011(2)
C7 0.037(3) 0.027(3) 0.042(4) -0.008(3) 0.000(3) 0.015(3)
C36 0.033(3) 0.036(3) 0.038(4) 0.001(3) -0.002(3) 0.020(3)
C12 0.026(3) 0.028(3) 0.038(4) -0.001(3) 0.004(3) 0.016(2)
C2 0.038(3) 0.046(4) 0.038(4) 0.006(3) 0.004(3) 0.026(3)
C6 0.033(3) 0.028(3) 0.038(4) -0.001(3) -0.004(3) 0.013(2)
C35 0.048(4) 0.051(4) 0.046(5) -0.011(3) -0.016(4) 0.035(3)
C23 0.023(3) 0.041(3) 0.038(4) 0.000(3) -0.002(3) 0.020(2)
C34 0.039(4) 0.057(4) 0.062(6) -0.022(4) -0.012(4) 0.032(4)
C33 0.025(3) 0.051(4) 0.061(6) -0.014(4) -0.001(3) 0.022(3)
C5 0.035(3) 0.037(3) 0.053(5) -0.008(3) -0.006(3) 0.020(3)
C25 0.030(3) 0.049(4) 0.048(5) 0.008(4) 0.003(3) 0.018(3)
C3 0.039(3) 0.050(4) 0.038(4) -0.001(3) 0.003(3) 0.020(3)
C19 0.052(4) 0.037(3) 0.046(5) -0.003(3) 0.007(4) 0.028(3)
C26 0.032(3) 0.055(4) 0.040(4) -0.008(4) -0.009(3) 0.019(3)
C24 0.036(3) 0.043(4) 0.054(5) 0.007(3) 0.001(3) 0.024(3)
C17 0.059(4) 0.052(4) 0.045(5) 0.002(4) 0.001(4) 0.042(4)
C18 0.038(4) 0.037(4) 0.102(8) -0.022(4) -0.010(4) 0.017(3)

loop_
_atom_type_symbol
_atom_type_description
_atom_type_scat_dispersion_real
_atom_type_scat_dispersion_imag
_atom_type_scat_source
C C 0.0181 0.0091 'International Tables Vol C Tables 4.2.6.8 and 6.1.1.4'
H H 0.0000 0.0000 'International Tables Vol C Tables 4.2.6.8 and 6.1.1.4'
N N 0.0311 0.0180 'International Tables Vol C Tables 4.2.6.8 and 6.1.1.4'
O O 0.0492 0.0322 'International Tables Vol C Tables 4.2.6.8 and 6.1.1.4'

loop_
_geom_angle_atom_site_label_1
_geom_angle_atom_site_label_2
_geom_angle_atom_site_label_3
_geom_angle
C9 O8 C7 112.2(5)
C9 O10 C11 112.5(4)
C14 O15 C16 121.4(5)
C21 O22 C23 121.7(5)
C14 N13 H13 119.0
C14 N13 C12 122.0(5)
C12 N13 H13 119.0
O15 C14 N13 109.0(5)
O20 C14 O15 127.2(5)
O20 C14 N13 123.8(6)
O8 C9 O10 107.5(5)
O30 C9 O8 127.5(5)
O30 C9 O10 125.0(6)
C31 C32 H32 119.7
C31 C32 C33 120.7(7)
C33 C32 H32 119.7
O22 C21 C11 111.2(5)
O27 C21 O22 128.8(5)
O27 C21 C11 120.0(5)
C2 C1 C7 120.2(6)
C2 C1 C6 119.4(6)
C6 C1 C7 120.4(6)
O15 C16 C19 101.6(5)
O15 C16 C17 111.2(6)
O15 C16 C18 108.6(5)
C19 C16 C17 110.9(6)
C18 C16 C19 111.3(7)
C18 C16 C17 112.6(7)
O10 C11 C21 109.3(5)
O10 C11 C28 110.9(5)
O10 C11 C12 106.6(4)
C21 C11 C12 107.9(5)
C28 C11 C21 113.1(5)
C28 C11 C12 108.8(6)
C5 C4 H4 120.3
C3 C4 H4 120.3
C3 C4 C5 119.5(7)
C32 C31 C36 119.3(6)
C32 C31 C12 118.9(6)
C36 C31 C12 121.7(5)
N29 C28 C11 175.1(7)
O8 C7 C1 108.8(5)
O8 C7 H7A 109.9
O8 C7 H7B 109.9
C1 C7 H7A 109.9
C1 C7 H7B 109.9
H7A C7 H7B 108.3
C31 C36 H36 120.2
C35 C36 C31 119.7(7)
C35 C36 H36 120.2
N13 C12 C11 107.0(5)
N13 C12 C31 116.0(6)
N13 C12 H12 107.0
C11 C12 H12 107.0
C31 C12 C11 112.3(5)
C31 C12 H12 107.0
C1 C2 H2 119.6
C3 C2 C1 120.7(6)
C3 C2 H2 119.6
C1 C6 H6 119.9
C1 C6 C5 120.3(7)
C5 C6 H6 119.9
C36 C35 H35 119.5
C34 C35 C36 121.1(8)
C34 C35 H35 119.5
O22 C23 C26 108.4(5)
O22 C23 C24 108.8(5)
C25 C23 O22 102.4(5)
C25 C23 C26 110.7(6)
C25 C23 C24 112.2(6)
C26 C23 C24 113.6(6)
C35 C34 H34 120.0
C35 C34 C33 120.0(7)
C33 C34 H34 120.0
C32 C33 H33 120.4
C34 C33 C32 119.2(7)
C34 C33 H33 120.4
C4 C5 H5 120.1
C6 C5 C4 119.8(6)
C6 C5 H5 120.1
C23 C25 H25A 109.5
C23 C25 H25B 109.5
C23 C25 H25C 109.5
H25A C25 H25B 109.5
H25A C25 H25C 109.5
H25B C25 H25C 109.5
C4 C3 H3 119.9
C2 C3 C4 120.3(7)
C2 C3 H3 119.9
C16 C19 H19A 109.5
C16 C19 H19B 109.5
C16 C19 H19C 109.5
H19A C19 H19B 109.5
H19A C19 H19C 109.5
H19B C19 H19C 109.5
C23 C26 H26A 109.5
C23 C26 H26B 109.5
C23 C26 H26C 109.5
H26A C26 H26B 109.5
H26A C26 H26C 109.5
H26B C26 H26C 109.5
C23 C24 H24A 109.5
C23 C24 H24B 109.5
C23 C24 H24C 109.5
H24A C24 H24B 109.5
H24A C24 H24C 109.5
H24B C24 H24C 109.5
C16 C17 H17A 109.5
C16 C17 H17B 109.5
C16 C17 H17C 109.5
H17A C17 H17B 109.5
H17A C17 H17C 109.5
H17B C17 H17C 109.5
C16 C18 H18A 109.5
C16 C18 H18B 109.5
C16 C18 H18C 109.5
H18A C18 H18B 109.5
H18A C18 H18C 109.5
H18B C18 H18C 109.5

loop_
_geom_bond_atom_site_label_1
_geom_bond_atom_site_label_2
_geom_bond_distance
O8 C9 1.327(7)
O8 C7 1.458(7)
O10 C9 1.358(7)
O10 C11 1.441(7)
O30 C9 1.197(7)
O15 C14 1.331(8)
O15 C16 1.479(7)
O22 C21 1.307(7)
O22 C23 1.508(7)
O27 C21 1.210(8)
O20 C14 1.220(8)
N13 H13 0.8600
N13 C14 1.373(7)
N13 C12 1.438(8)
N29 C28 1.156(9)
C32 H32 0.9300
C32 C31 1.380(9)
C32 C33 1.407(9)
C21 C11 1.546(8)
C1 C7 1.516(9)
C1 C2 1.383(10)
C1 C6 1.384(9)
C16 C19 1.519(10)
C16 C17 1.535(11)
C16 C18 1.513(9)
C11 C28 1.457(9)
C11 C12 1.572(8)
C4 H4 0.9300
C4 C5 1.391(11)
C4 C3 1.385(10)
C31 C36 1.403(10)
C31 C12 1.509(8)
C7 H7A 0.9700
C7 H7B 0.9700
C36 H36 0.9300
C36 C35 1.394(9)
C12 H12 0.9800
C2 H2 0.9300
C2 C3 1.375(10)
C6 H6 0.9300
C6 C5 1.391(10)
C35 H35 0.9300
C35 C34 1.367(12)
C23 C25 1.504(10)
C23 C26 1.508(10)
C23 C24 1.512(9)
C34 H34 0.9300
C34 C33 1.398(13)
C33 H33 0.9300
C5 H5 0.9300
C25 H25A 0.9600
C25 H25B 0.9600
C25 H25C 0.9600
C3 H3 0.9300
C19 H19A 0.9600
C19 H19B 0.9600
C19 H19C 0.9600
C26 H26A 0.9600
C26 H26B 0.9600
C26 H26C 0.9600
C24 H24A 0.9600
C24 H24B 0.9600
C24 H24C 0.9600
C17 H17A 0.9600
C17 H17B 0.9600
C17 H17C 0.9600
C18 H18A 0.9600
C18 H18B 0.9600
C18 H18C 0.9600

loop_
_geom_torsion_atom_site_label_1
_geom_torsion_atom_site_label_2
_geom_torsion_atom_site_label_3
_geom_torsion_atom_site_label_4
_geom_torsion
O10 C11 C12 N13 177.1(5)
O10 C11 C12 C31 48.7(7)
O22 C21 C11 O10 -133.3(5)
O22 C21 C11 C28 -9.3(7)
O22 C21 C11 C12 111.1(5)
O27 C21 C11 O10 49.0(7)
O27 C21 C11 C28 173.0(6)
O27 C21 C11 C12 -66.6(7)
C14 O15 C16 C19 -177.2(6)
C14 O15 C16 C17 -59.1(8)
C14 O15 C16 C18 65.4(9)
C14 N13 C12 C11 129.8(6)
C14 N13 C12 C31 -104.0(7)
C9 O8 C7 C1 -170.6(5)
C9 O10 C11 C21 68.6(6)
C9 O10 C11 C28 -56.7(7)
C9 O10 C11 C12 -175.0(5)
C32 C31 C36 C35 1.6(9)
C32 C31 C12 N13 132.4(6)
C32 C31 C12 C11 -104.2(6)
C21 O22 C23 C25 -176.0(5)
C21 O22 C23 C26 -58.9(7)
C21 O22 C23 C24 65.1(7)
C21 C11 C12 N13 -65.6(6)
C21 C11 C12 C31 166.0(5)
C1 C2 C3 C4 -0.7(11)
C1 C6 C5 C4 -1.0(10)
C16 O15 C14 O20 7.8(10)
C16 O15 C14 N13 -172.5(5)
C11 O10 C9 O8 176.2(5)
C11 O10 C9 O30 -2.1(8)
C31 C32 C33 C34 -0.1(10)
C31 C36 C35 C34 -0.7(10)
C28 C11 C12 N13 57.5(6)
C28 C11 C12 C31 -70.9(6)
C7 O8 C9 O10 178.8(5)
C7 O8 C9 O30 -2.9(9)
C7 C1 C2 C3 176.5(6)
C7 C1 C6 C5 -175.7(6)
C36 C31 C12 N13 -46.2(8)
C36 C31 C12 C11 77.3(7)
C36 C35 C34 C33 -0.6(11)
C12 N13 C14 O15 -178.2(5)
C12 N13 C14 O20 1.5(10)
C12 C31 C36 C35 -179.8(6)
C2 C1 C7 O8 69.8(8)
C2 C1 C6 C5 2.4(9)
C6 C1 C7 O8 -112.1(6)
C6 C1 C2 C3 -1.5(10)
C35 C34 C33 C32 1.0(11)
C23 O22 C21 O27 -4.8(9)
C23 O22 C21 C11 177.8(5)
C33 C32 C31 C36 -1.2(9)
C33 C32 C31 C12 -179.8(6)
C5 C4 C3 C2 2.1(11)
C3 C4 C5 C6 -1.3(10)
